data_1528646
loop_
_publ_author_name
'Kornath, A.'
'Blecher, O.'

_publ_section_title
;
 Zersetzung von Tetrametyhlammoniumcyansulfit und Kristallstrukturen von
 [(C H3)4 N](+) H S O4(-).S O2 und [(C H3)4 N(+)]2 S2 O7(2-).S O2
;
_journal_name_full 'Zeitschrift fuer Anorganische und Allgemeine Chemie'
_journal_page_first 625
_journal_page_last 631
_journal_volume 628
_journal_year 2002
_chemical_formula_sum 'C8 H24 N2 O11 S4'
_chemical_name_systematic '((C H3)4 N)2 S2 O7 (S O2)2'
_space_group_IT_number 14
_symmetry_space_group_name_Hall '-P 2yn'
_symmetry_space_group_name_H-M 'P 1 21/n 1'
_cell_angle_alpha 90
_cell_angle_beta 109.42
_cell_angle_gamma 90
_cell_formula_units_Z 8
_cell_length_a 12.129
_cell_length_b 19.701
_cell_length_c 17.738
_cell_volume 3997.410
_citation_journal_id_ASTM ZAACAB
_cod_data_source_file Kornath_ZAACAB_2002_1051.cif
_cod_data_source_block C8H24N2O11S4
_cod_original_cell_volume 3997.41
_cod_original_sg_symbol_Hall '-P 2ybc (x-z,y,z)'
_cod_database_code 1528646

loop_
_symmetry_equiv_pos_as_xyz
x,y,z
-x+1/2,y+1/2,-z+1/2
-x,-y,-z
x-1/2,-y-1/2,z-1/2

loop_
_atom_site_label
_atom_site_type_symbol
_atom_site_fract_x
_atom_site_fract_y
_atom_site_fract_z
_atom_site_occupancy
_atom_site_U_iso_or_equiv
H18 H-1 0.6346 -0.1245 0.7978 1 0.0
S3 S+4 0.56245 0.07998 0.66072 1 0.0
H30 H-1 0.1896 0.0425 0.3156 1 0.0
H16 H-1 0.5445 -0.0647 0.7706 1 0.0
H20 H-1 0.621 0.0132 0.9593 1 0.0
H45 H-1 0.5562 0.0943 0.397 1 0.0
O7 O-2 0.986 0.1479 0.582 1 0.0
O14 O-2 0.6765 0.2666 0.6404 1 0.0
O17 O-2 0.3821 0.0009 0.6736 1 0.0
O19 O-2 0.2356 0.11152 0.8376 1 0.0
O1 O-2 1.0057 0.0912 0.9186 1 0.0
C7 C+4 0.6113 0.0076 0.9036 1 0.0
N4 N-3 0.6239 0.1882 0.4078 1 0.0
O4 O-2 0.3848 0.2424 0.8486 1 0.0
S5 S+6 0.72579 0.2193 0.82925 1 0.0
H42 H-1 0.6788 0.2236 0.319 1 0.0
H3 H-1 0.7292 0.1704 -0.0017 1 0.0
S2 S+4 0.43228 0.17824 0.8409 1 0.0
H5 H-1 0.8801 0.2576 0.0457 1 0.0
H24 H-1 0.7589 -0.0808 0.9979 1 0.0
O20 O-2 0.1091 0.0167 0.7866 1 0.0
H8 H-1 0.9383 0.1717 0.2283 1 0.0
H6 H-1 0.83 0.2777 0.1135 1 0.0
C11 C+4 0.1067 -0.0008 0.4229 1 0.0
C14 C+4 0.621 0.1919 0.3232 1 0.0
C2 C+4 0.8841 0.2487 0.0998 1 0.0
H10 H-1 0.9178 0.0851 0.0917 1 0.0
S6 S+6 0.77483 0.22634 0.68157 1 0.0
O15 O-2 0.8056 0.24305 0.777 1 0.0
C16 C+4 0.5943 0.2554 0.433 1 0.0
H13 H-1 0.4633 -0.0922 0.875 1 0.0
N1 N-3 0.8541 0.1758 0.1081 1 0.0
H35 H-1 0.0626 0.1149 0.4775 1 0.0
S1 S+4 0.93566 0.07585 0.83906 1 0.0
H34 H-1 -0.0186 0.1109 0.3879 1 0.0
C9 C+4 0.2628 0.0827 0.4631 1 0.0
S4 S+4 1.05489 0.16828 0.6599 1 0.0
C10 C+4 0.1381 0.0762 0.3245 1 0.0
H38 H-1 0.7603 0.1232 0.4437 1 0.0
H43 H-1 0.5365 0.1354 0.4671 1 0.0
S7 S+6 0.27031 0.01214 0.6818 1 0.0
H12 H-1 1.0165 0.14 0.1215 1 0.0
O12 O-2 0.7574 0.1546 0.671 1 0.0
C13 C+4 0.743 0.1673 0.46 1 0.0
C12 C+4 0.0597 0.1192 0.4229 1 0.0
H11 H-1 0.9326 0.1407 0.0325 1 0.0
H32 H-1 0.1596 -0.0323 0.4118 1 0.0
H31 H-1 0.0282 -0.0106 0.3893 1 0.0
O13 O-2 0.8822 0.25065 0.6727 1 0.0
H4 H-1 0.962 0.2574 0.1353 1 0.0
C5 C+4 0.5394 -0.1068 0.9085 1 0.0
C4 C+4 0.938 0.1316 0.0868 1 0.0
H23 H-1 0.8057 -0.0592 0.929 1 0.0
H1 H-1 0.7148 0.115 0.0579 1 0.0
O21 O-2 0.2837 0.0022 0.8983 1 0.0
O6 O-2 0.6199 0.0203 0.6493 1 0.0
H15 H-1 0.5467 -0.1001 0.9636 1 0.0
H26 H-1 0.3135 0.049 0.4532 1 0.0
C8 C+4 0.7498 -0.0869 0.9424 1 0.0
H22 H-1 0.7623 -0.1337 0.9327 1 0.0
H27 H-1 0.2878 0.127 0.4529 1 0.0
H14 H-1 0.5493 -0.154 0.8991 1 0.0
C6 C+4 0.6213 -0.0773 0.8051 1 0.0
O5 O-2 0.4929 0.1148 0.591 1 0.0
O10 O-2 0.6078 0.2363 0.7867 1 0.0
H41 H-1 0.545 0.2062 0.2892 1 0.0
O18 O-2 0.1956 -0.042 0.6607 1 0.0
H29 H-1 0.1639 0.1206 0.3153 1 0.0
O16 O-2 0.2208 0.0749 0.6523 1 0.0
H28 H-1 0.0601 0.0686 0.2886 1 0.0
H33 H-1 0.1121 -0.0048 0.478 1 0.0
H9 H-1 0.8063 0.1919 0.2057 1 0.0
O9 O-2 0.7466 0.147 0.8422 1 0.0
H47 H-1 0.6519 0.2878 0.43 1 0.0
C1 C+4 0.7336 0.1617 0.0525 1 0.0
H39 H-1 0.8001 0.1994 0.4555 1 0.0
C3 C+4 0.8607 0.1627 0.1926 1 0.0
C15 C+4 0.5362 0.1379 0.413 1 0.0
O22 O-2 0.3076 0.0173 0.7762 1 0.0
H36 H-1 0.083 0.1643 0.414 1 0.0
H19 H-1 0.534 0.0215 0.8717 1 0.0
H46 H-1 0.5965 0.2513 0.4875 1 0.0
H40 H-1 0.6377 0.1476 0.3069 1 0.0
O3 O-2 0.5051 0.1475 0.9121 1 0.0
H25 H-1 0.2658 0.0799 0.5178 1 0.0
H44 H-1 0.4598 0.1509 0.3784 1 0.0
H2 H-1 0.6791 0.1905 0.0662 1 0.0
H48 H-1 0.5181 0.2704 0.4003 1 0.0
H17 H-1 0.6787 -0.0504 0.7922 1 0.0
O2 O-2 0.8721 0.0143 0.8274 1 0.0
N2 N-3 0.63 -0.0661 0.8899 1 0.0
H21 H-1 0.6679 0.0348 0.8904 1 0.0
N3 N-3 0.1413 0.0688 0.4085 1 0.0
O8 O-2 1.131 0.2236 0.6661 1 0.0
H7 H-1 0.8409 0.1161 0.1978 1 0.0
O11 O-2 0.778 0.2582 0.8997 1 0.0
S8 S+6 0.22488 0.03962 0.82813 1 0.0
H37 H-1 0.7449 0.1654 0.5145 1 0.0
